data_9008266
loop_
_publ_author_name
'Iglesias, J. E.'
'Nowacki, W.'

_publ_section_title
;
 Refinement of the crystal structure of alpha domeykite,
 a structure related to the A15 type
;
_journal_name_full 'Zeitschrift fur Kristallographie'
_journal_page_first 334
_journal_page_last 345
_journal_volume 145
_journal_year 1977
_chemical_compound_source 'Mohawk No. 2 mine, Keweenaw County, Michigan, USA'
_chemical_formula_sum 'As Cu3'
_chemical_name_mineral Domeykite
_space_group_IT_number 220
_symmetry_space_group_name_Hall 'I -4bd 2c 3'
_symmetry_space_group_name_H-M 'I -4 3 d'
_cell_angle_alpha 90
_cell_angle_beta 90
_cell_angle_gamma 90
_cell_length_a 9.619
_cell_length_b 9.619
_cell_length_c 9.619
_cell_formula_units_Z 16
_cell_volume 890.000
_database_code_amcsd 0010794
_exptl_crystal_density_diffrn 7.928
_cod_original_formula_sum 'Cu3 As'
_cod_database_code 9008266

loop_
_space_group_symop_operation_xyz
x,y,z
1/2+x,1/2+y,1/2+z
1/2-z,x,-y
-z,1/2+x,1/2-y
1/2-y,z,-x
-y,1/2+z,1/2-x
1/2-x,y,-z
-x,1/2+y,1/2-z
1/4+x,3/4-z,1/4-y
3/4+x,1/4-z,3/4-y
1/4+z,3/4-y,1/4-x
3/4+z,1/4-y,3/4-x
1/4+y,3/4-x,1/4-z
3/4+y,1/4-x,3/4-z
1/4+x,1/4+z,1/4+y
3/4+x,3/4+z,3/4+y
1/4+z,1/4+y,1/4+x
3/4+z,3/4+y,3/4+x
1/4+y,1/4+x,1/4+z
3/4+y,3/4+x,3/4+z
-z,1/2-x,y
1/2-z,-x,1/2+y
-y,1/2-z,x
1/2-y,-z,1/2+x
-x,1/2-y,z
1/2-x,-y,1/2+z
1/2+z,1/2-x,-y
+z,-x,1/2-y
1/2+y,1/2-z,-x
+y,-z,1/2-x
1/2+x,1/2-y,-z
+x,-y,1/2-z
3/4-x,3/4+z,1/4-y
1/4-x,1/4+z,3/4-y
3/4-z,3/4+y,1/4-x
1/4-z,1/4+y,3/4-x
3/4-y,3/4+x,1/4-z
1/4-y,1/4+x,3/4-z
3/4-x,1/4-z,1/4+y
1/4-x,3/4-z,3/4+y
3/4-z,1/4-y,1/4+x
1/4-z,3/4-y,3/4+x
3/4-y,1/4-x,1/4+z
1/4-y,3/4-x,3/4+z
z,x,y
1/2+z,1/2+x,1/2+y
y,z,x
1/2+y,1/2+z,1/2+x

loop_
_atom_site_aniso_label
_atom_site_aniso_U_11
_atom_site_aniso_U_22
_atom_site_aniso_U_33
_atom_site_aniso_U_12
_atom_site_aniso_U_13
_atom_site_aniso_U_23
Cu 0.01359 0.01078 0.02062 -0.00047 0.00422 0.00047
As 0.00891 0.00891 0.00891 -0.00042 -0.00042 -0.00042

loop_
_atom_site_label
_atom_site_fract_x
_atom_site_fract_y
_atom_site_fract_z
Cu -0.02930 0.12020 0.18760
As -0.02980 -0.02980 -0.02980

loop_
_cod_related_entry_id
_cod_related_entry_database
_cod_related_entry_code
1 AMCSD 0010794
